data_7006679
loop_
_publ_author_name
'Thirumurugan, A.'
'Avinash, M. B.'
'Rao, C. N. R.'

_publ_section_title
;
 1, 2-, 1, 3- and 1, 4-Cyclohexanedicarboxylates of Cd and Mn with
 chain and layered structures.
;
_journal_issue 1
_journal_name_full 'Dalton transactions (Cambridge, England : 2003)'
_journal_page_first 221
_journal_page_last 228
_journal_paper_doi 10.1039/b512843a
_journal_year 2006
_chemical_formula_sum 'C48 H54 Cd3 N4 O16'
_chemical_formula_weight 1280.15
_chemical_name_systematic
;
?
;
_space_group_IT_number 2
_symmetry_cell_setting triclinic
_symmetry_space_group_name_Hall '-P 1'
_symmetry_space_group_name_H-M 'P -1'
_atom_sites_solution_hydrogens geom
_atom_sites_solution_primary direct
_atom_sites_solution_secondary difmap
_audit_creation_method SHELXL-97
_cell_angle_alpha 102.4650(10)
_cell_angle_beta 91.7580(10)
_cell_angle_gamma 111.7710(10)
_cell_formula_units_Z 1
_cell_length_a 8.9419(2)
_cell_length_b 11.9987(3)
_cell_length_c 12.4863(2)
_cell_measurement_temperature 293(2)
_cell_volume 1205.70(5)
_computing_cell_refinement 'Siemens XSCANS'
_computing_data_collection 'Siemens XSCANS'
_computing_data_reduction 'Siemens SHELXTL'
_computing_molecular_graphics DIAMOND
_computing_publication_material 'Siemens SHELXTL'
_computing_structure_refinement 'SHELXL-97 (Sheldrick, 1997)'
_computing_structure_solution 'SHELXL-97 (Sheldrick, 1997)'
_diffrn_ambient_temperature 293(2)
_diffrn_measured_fraction_theta_full 0.993
_diffrn_measured_fraction_theta_max 0.993
_diffrn_measurement_device_type 'Siemens SMART-CCD'
_diffrn_measurement_method 'w scans'
_diffrn_radiation_monochromator graphite
_diffrn_radiation_source 'fine-focus sealed tube'
_diffrn_radiation_type MoK\a
_diffrn_radiation_wavelength 0.71073
_diffrn_reflns_av_R_equivalents 0.0179
_diffrn_reflns_av_sigmaI/netI 0.0335
_diffrn_reflns_limit_h_max 7
_diffrn_reflns_limit_h_min -9
_diffrn_reflns_limit_k_max 12
_diffrn_reflns_limit_k_min -13
_diffrn_reflns_limit_l_max 13
_diffrn_reflns_limit_l_min -13
_diffrn_reflns_number 5149
_diffrn_reflns_theta_full 23.28
_diffrn_reflns_theta_max 23.28
_diffrn_reflns_theta_min 1.68
_diffrn_standards_decay_% 0
_exptl_absorpt_coefficient_mu 1.387
_exptl_absorpt_correction_T_max 0.824
_exptl_absorpt_correction_T_min 0.741
_exptl_absorpt_correction_type empirical
_exptl_absorpt_process_details SADABS
_exptl_crystal_colour colourless
_exptl_crystal_density_diffrn 1.763
_exptl_crystal_density_method 'not measured'
_exptl_crystal_description rod
_exptl_crystal_F_000 642
_exptl_crystal_size_max 0.24
_exptl_crystal_size_mid 0.18
_exptl_crystal_size_min 0.14
_refine_diff_density_max 0.481
_refine_diff_density_min -0.521
_refine_diff_density_rms 0.063
_refine_ls_extinction_method none
_refine_ls_goodness_of_fit_ref 1.017
_refine_ls_hydrogen_treatment constr
_refine_ls_matrix_type full
_refine_ls_number_parameters 322
_refine_ls_number_reflns 3440
_refine_ls_number_restraints 0
_refine_ls_restrained_S_all 1.017
_refine_ls_R_factor_all 0.0232
_refine_ls_R_factor_gt 0.0210
_refine_ls_shift/su_max 0.000
_refine_ls_shift/su_mean 0.000
_refine_ls_structure_factor_coef Fsqd
_refine_ls_weighting_details 'calc w=1/[\s^2^(Fo^2^)+(0.0321P)^2^+0.0000P] where P=(Fo^2^+2Fc^2^)/3'
_refine_ls_weighting_scheme calc
_refine_ls_wR_factor_gt 0.0553
_refine_ls_wR_factor_ref 0.0561
_reflns_number_gt 3118
_reflns_number_total 3440
_reflns_threshold_expression >2sigma(I)
_cod_data_source_file b512843a.txt
_cod_data_source_block sadcompoundIII
_cod_depositor_comments
;
The following automatic conversions were performed:
'_symmetry_cell_setting' value 'Triclinic' changed to 'triclinic'
according to '/home/saulius/struct/CIF-dictionaries/cif_core.dic'
dictionary named 'cif_core.dic' version 2.4.1 from 2010-06-29.

Automatic conversion script
Id: cif_fix_enum 1527 2010-12-29 10:47:43Z saulius 
;
_cod_original_cell_volume 1205.70(4)
_cod_original_sg_symbol_H-M P-1
_cod_database_code 7006679

loop_
_symmetry_equiv_pos_as_xyz
'x, y, z'
'-x, -y, -z'

loop_
_atom_site_label
_atom_site_type_symbol
_atom_site_fract_x
_atom_site_fract_y
_atom_site_fract_z
_atom_site_U_iso_or_equiv
_atom_site_adp_type
_atom_site_occupancy
_atom_site_symmetry_multiplicity
_atom_site_calc_flag
_atom_site_refinement_flags
_atom_site_disorder_assembly
_atom_site_disorder_group
C1 C 0.0048(4) 0.3952(3) 0.7133(3) 0.0487(8) Uani 1 1 d . . .
H1 H -0.0401 0.3363 0.6469 0.058 Uiso 1 1 calc R . .
C2 C -0.0180(4) 0.5069(4) 0.7306(4) 0.0593(10) Uani 1 1 d . . .
H2 H -0.0785 0.5207 0.6767 0.071 Uiso 1 1 calc R . .
C3 C 0.0481(4) 0.5941(3) 0.8255(4) 0.0555(9) Uani 1 1 d . . .
H3 H 0.0344 0.6688 0.8371 0.067 Uiso 1 1 calc R . .
C4 C 0.1376(4) 0.5723(3) 0.9069(3) 0.0454(8) Uani 1 1 d . . .
C5 C 0.2126(5) 0.6601(3) 1.0106(3) 0.0566(10) Uani 1 1 d . . .
H5 H 0.2006 0.7355 1.0260 0.068 Uiso 1 1 calc R . .
C6 C 0.2984(5) 0.6361(3) 1.0849(3) 0.0549(10) Uani 1 1 d . . .
H6 H 0.3475 0.6960 1.1502 0.066 Uiso 1 1 calc R . .
C7 C 0.3171(4) 0.5193(3) 1.0665(3) 0.0429(8) Uani 1 1 d . . .
C8 C 0.4052(4) 0.4900(3) 1.1417(2) 0.0502(9) Uani 1 1 d . . .
H8 H 0.4590 0.5482 1.2070 0.060 Uiso 1 1 calc R . .
C9 C 0.4129(4) 0.3769(3) 1.1200(3) 0.0490(8) Uani 1 1 d . . .
H9 H 0.4672 0.3552 1.1715 0.059 Uiso 1 1 calc R . .
C10 C 0.3379(4) 0.2931(3) 1.0188(2) 0.0401(7) Uani 1 1 d . . .
H10 H 0.3450 0.2160 1.0041 0.048 Uiso 1 1 calc R . .
C11 C 0.2437(3) 0.4297(2) 0.9658(2) 0.0316(6) Uani 1 1 d . . .
C12 C 0.1537(3) 0.4570(2) 0.8840(2) 0.0330(6) Uani 1 1 d . . .
C21 C 0.2394(3) -0.0158(2) 0.7191(2) 0.0292(6) Uani 1 1 d . . .
C22 C 0.2901(3) -0.1242(3) 0.7089(3) 0.0418(8) Uani 1 1 d . . .
H22 H 0.1901 -0.1981 0.6996 0.050 Uiso 1 1 calc R . .
C23 C 0.3941(4) -0.1196(3) 0.8095(4) 0.0592(10) Uani 1 1 d . . .
H23A H 0.3958 -0.2010 0.8042 0.071 Uiso 1 1 calc R . .
H23B H 0.3454 -0.0988 0.8753 0.071 Uiso 1 1 calc R . .
C24 C 0.5678(3) -0.0256(3) 0.8211(2) 0.0423(7) Uani 1 1 d . . .
H24A H 0.5678 0.0572 0.8381 0.051 Uiso 1 1 calc R . .
H24B H 0.6309 -0.0322 0.8823 0.051 Uiso 1 1 calc R . .
C25 C 0.3724(4) -0.1438(4) 0.6064(3) 0.0768(14) Uani 1 1 d . . .
H25A H 0.3084 -0.1415 0.5435 0.092 Uiso 1 1 calc R . .
H25B H 0.3775 -0.2250 0.5924 0.092 Uiso 1 1 calc R . .
C26 C 0.5442(4) -0.0453(4) 0.6184(3) 0.0596(10) Uani 1 1 d . . .
H26A H 0.5935 -0.0617 0.5518 0.071 Uiso 1 1 calc R . .
H26B H 0.5390 0.0355 0.6275 0.071 Uiso 1 1 calc R . .
C27 C 0.6473(3) -0.0449(3) 0.7169(2) 0.0345(6) Uani 1 1 d . . .
H27 H 0.6476 -0.1284 0.7042 0.041 Uiso 1 1 calc R . .
C28 C 0.8230(3) 0.0430(2) 0.7302(2) 0.0312(6) Uani 1 1 d . . .
C41 C 0.2904(3) 0.2741(2) 0.5589(2) 0.0298(6) Uani 1 1 d . . .
C42 C 0.3977(3) 0.3727(2) 0.5034(2) 0.0281(6) Uani 1 1 d . . .
H42 H 0.3934 0.3324 0.4256 0.034 Uiso 1 1 calc R . .
C43 C 0.5748(3) 0.4325(2) 0.5532(2) 0.0319(6) Uani 1 1 d . . .
H43A H 0.6193 0.3693 0.5480 0.038 Uiso 1 1 calc R . .
H43B H 0.5825 0.4720 0.6308 0.038 Uiso 1 1 calc R . .
C44 C 0.6734(3) 0.5290(2) 0.4927(2) 0.0324(6) Uani 1 1 d . . .
H44A H 0.7851 0.5680 0.5270 0.039 Uiso 1 1 calc R . .
H44B H 0.6725 0.4885 0.4163 0.039 Uiso 1 1 calc R . .
N1 N 0.0879(3) 0.3705(2) 0.7879(2) 0.0357(6) Uani 1 1 d . . .
N2 N 0.2574(3) 0.3184(2) 0.94331(18) 0.0307(5) Uani 1 1 d . . .
O1 O 0.2660(3) 0.0597(2) 0.81040(19) 0.0528(6) Uani 1 1 d . . .
O2 O 0.1689(3) -0.0041(2) 0.6382(2) 0.0582(6) Uani 1 1 d . . .
O3 O 0.9046(2) 0.0802(2) 0.82258(18) 0.0529(6) Uani 1 1 d . . .
O4 O 0.8864(2) 0.07874(18) 0.64788(16) 0.0399(5) Uani 1 1 d . . .
O5 O 0.3300(2) 0.28384(17) 0.65805(16) 0.0391(5) Uani 1 1 d . . .
O6 O 0.1651(2) 0.19301(17) 0.49931(17) 0.0420(5) Uani 1 1 d . . .
O100 O 0.1351(4) 0.2435(3) 0.2751(3) 0.0826(9) Uani 1 1 d . . .
O200 O -0.0512(4) 0.1076(3) 1.0582(2) 0.0757(8) Uani 1 1 d . . .
Cd1 Cd 0.0000 0.0000 0.5000 0.02134(9) Uani 1 2 d S . .
Cd2 Cd 0.15146(2) 0.191968(16) 0.766534(15) 0.02514(8) Uani 1 1 d . . .

loop_
_atom_site_aniso_label
_atom_site_aniso_U_11
_atom_site_aniso_U_22
_atom_site_aniso_U_33
_atom_site_aniso_U_23
_atom_site_aniso_U_13
_atom_site_aniso_U_12
C1 0.0453(19) 0.055(2) 0.051(2) 0.0208(16) 0.0032(16) 0.0209(17)
C2 0.047(2) 0.066(3) 0.087(3) 0.047(2) 0.013(2) 0.031(2)
C3 0.047(2) 0.042(2) 0.093(3) 0.033(2) 0.026(2) 0.0235(17)
C4 0.0399(18) 0.0312(17) 0.070(2) 0.0194(16) 0.0279(17) 0.0131(14)
C5 0.059(2) 0.0267(17) 0.076(3) 0.0039(17) 0.029(2) 0.0112(17)
C6 0.063(2) 0.0302(18) 0.051(2) -0.0067(16) 0.0202(19) 0.0037(17)
C7 0.0368(17) 0.0357(17) 0.0384(18) 0.0018(14) 0.0168(14) -0.0027(14)
C8 0.0450(19) 0.055(2) 0.0239(16) 0.0011(14) 0.0034(14) -0.0058(16)
C9 0.0397(18) 0.063(2) 0.0335(18) 0.0181(16) -0.0013(14) 0.0044(17)
C10 0.0378(17) 0.0447(18) 0.0346(17) 0.0149(14) 0.0021(14) 0.0095(15)
C11 0.0268(14) 0.0272(15) 0.0331(16) 0.0037(12) 0.0124(12) 0.0032(12)
C12 0.0292(15) 0.0277(15) 0.0422(17) 0.0113(13) 0.0155(13) 0.0085(12)
C21 0.0191(13) 0.0285(15) 0.0407(18) 0.0153(13) 0.0084(12) 0.0057(12)
C22 0.0205(14) 0.0244(15) 0.075(2) 0.0089(14) 0.0025(14) 0.0047(12)
C23 0.0320(17) 0.066(2) 0.104(3) 0.062(2) 0.0222(19) 0.0229(17)
C24 0.0251(15) 0.068(2) 0.0409(18) 0.0304(16) 0.0084(13) 0.0168(15)
C25 0.0344(19) 0.095(3) 0.075(3) -0.042(2) -0.0102(18) 0.032(2)
C26 0.0324(17) 0.110(3) 0.0314(18) 0.0007(18) 0.0066(14) 0.031(2)
C27 0.0253(14) 0.0318(15) 0.0452(17) 0.0044(13) 0.0059(13) 0.0124(13)
C28 0.0265(14) 0.0326(15) 0.0384(17) 0.0097(13) 0.0101(13) 0.0150(12)
C41 0.0298(15) 0.0177(13) 0.0381(17) 0.0081(12) 0.0112(13) 0.0036(12)
C42 0.0312(15) 0.0205(13) 0.0251(14) 0.0062(11) 0.0065(11) 0.0009(11)
C43 0.0313(15) 0.0241(14) 0.0383(16) 0.0132(12) 0.0081(12) 0.0050(12)
C44 0.0272(15) 0.0251(14) 0.0385(16) 0.0111(12) 0.0067(12) 0.0010(12)
N1 0.0336(13) 0.0373(14) 0.0387(14) 0.0127(11) 0.0058(11) 0.0144(11)
N2 0.0305(12) 0.0285(13) 0.0291(13) 0.0065(10) 0.0034(10) 0.0074(10)
O1 0.0727(16) 0.0454(13) 0.0466(14) 0.0047(11) 0.0123(12) 0.0332(12)
O2 0.0504(14) 0.0628(16) 0.0614(15) 0.0290(12) -0.0158(12) 0.0161(12)
O3 0.0298(11) 0.0719(16) 0.0442(14) 0.0266(12) -0.0008(10) -0.0011(11)
O4 0.0426(12) 0.0393(12) 0.0388(12) 0.0101(9) 0.0193(10) 0.0156(10)
O5 0.0414(12) 0.0336(11) 0.0296(12) 0.0108(9) 0.0089(9) -0.0016(9)
O6 0.0359(11) 0.0253(10) 0.0489(13) 0.0153(9) -0.0019(10) -0.0090(9)
O100 0.0735(19) 0.081(2) 0.091(2) 0.0341(17) -0.0024(17) 0.0217(17)
O200 0.091(2) 0.0735(19) 0.0623(17) 0.0196(14) 0.0198(15) 0.0288(17)
Cd1 0.01919(15) 0.01745(15) 0.02121(15) 0.00455(11) 0.00278(11) 0.00028(11)
Cd2 0.02391(12) 0.02350(13) 0.02525(13) 0.00518(8) 0.00333(8) 0.00648(9)

loop_
_atom_type_symbol
_atom_type_description
_atom_type_scat_dispersion_real
_atom_type_scat_dispersion_imag
_atom_type_scat_source
C C 0.0033 0.0016 'International Tables Vol C Tables 4.2.6.8 and 6.1.1.4'
H H 0.0000 0.0000 'International Tables Vol C Tables 4.2.6.8 and 6.1.1.4'
N N 0.0061 0.0033 'International Tables Vol C Tables 4.2.6.8 and 6.1.1.4'
O O 0.0106 0.0060 'International Tables Vol C Tables 4.2.6.8 and 6.1.1.4'
Cd Cd -0.8075 1.2024 'International Tables Vol C Tables 4.2.6.8 and 6.1.1.4'

loop_
_geom_angle_atom_site_label_1
_geom_angle_atom_site_label_2
_geom_angle_atom_site_label_3
_geom_angle
_geom_angle_site_symmetry_1
_geom_angle_site_symmetry_3
_geom_angle_publ_flag
N1 C1 C2 122.5(3) . . ?
C3 C2 C1 119.7(3) . . ?
C2 C3 C4 119.9(3) . . ?
C3 C4 C12 117.1(3) . . ?
C3 C4 C5 123.7(3) . . ?
C12 C4 C5 119.2(3) . . ?
C6 C5 C4 121.7(3) . . ?
C5 C6 C7 121.5(3) . . ?
C8 C7 C11 117.9(3) . . ?
C8 C7 C6 123.5(3) . . ?
C11 C7 C6 118.6(3) . . ?
C9 C8 C7 120.0(3) . . ?
C8 C9 C10 119.0(3) . . ?
N2 C10 C9 123.0(3) . . ?
N2 C11 C7 121.4(3) . . ?
N2 C11 C12 118.7(2) . . ?
C7 C11 C12 119.9(3) . . ?
N1 C12 C4 122.4(3) . . ?
N1 C12 C11 118.4(2) . . ?
C4 C12 C11 119.1(3) . . ?
O2 C21 O1 120.5(3) . . ?
O2 C21 C22 120.1(3) . . ?
O1 C21 C22 119.4(3) . . ?
C21 C22 C25 111.9(3) . . ?
C21 C22 C23 114.9(3) . . ?
C25 C22 C23 109.9(3) . . ?
C22 C23 C24 112.8(2) . . ?
C27 C24 C23 112.2(3) . . ?
C22 C25 C26 111.9(3) . . ?
C27 C26 C25 110.8(3) . . ?
C28 C27 C26 114.6(3) . . ?
C28 C27 C24 112.4(2) . . ?
C26 C27 C24 110.2(2) . . ?
O3 C28 O4 120.3(3) . . ?
O3 C28 C27 119.5(2) . . ?
O4 C28 C27 120.2(3) . . ?
O5 C41 O6 126.2(2) . . ?
O5 C41 C42 118.3(2) . . ?
O6 C41 C42 115.5(2) . . ?
C43 C42 C44 110.4(2) . 2_666 ?
C43 C42 C41 114.1(2) . . ?
C44 C42 C41 108.9(2) 2_666 . ?
C42 C43 C44 110.7(2) . . ?
C42 C44 C43 110.5(2) 2_666 . ?
C1 N1 C12 118.4(3) . . ?
C1 N1 Cd2 126.4(2) . . ?
C12 N1 Cd2 115.06(18) . . ?
C10 N2 C11 118.6(2) . . ?
C10 N2 Cd2 124.95(19) . . ?
C11 N2 Cd2 116.32(18) . . ?
C21 O1 Cd2 100.55(18) . . ?
C21 O2 Cd1 170.4(2) . . ?
C21 O2 Cd2 87.50(18) . . ?
Cd1 O2 Cd2 91.63(8) . . ?
C28 O3 Cd2 96.82(16) . 1_655 ?
C28 O4 Cd1 136.30(17) . 1_655 ?
C28 O4 Cd2 89.17(17) . 1_655 ?
Cd1 O4 Cd2 93.59(7) 1_655 1_655 ?
C41 O5 Cd2 122.43(17) . . ?
C41 O6 Cd1 135.28(19) . . ?
O6 Cd1 O6 180.00(11) 2_556 . ?
O6 Cd1 O2 88.76(8) 2_556 . ?
O6 Cd1 O2 91.24(8) . . ?
O6 Cd1 O2 91.24(8) 2_556 2_556 ?
O6 Cd1 O2 88.76(8) . 2_556 ?
O2 Cd1 O2 180.0 . 2_556 ?
O6 Cd1 O4 89.75(7) 2_556 2_656 ?
O6 Cd1 O4 90.25(7) . 2_656 ?
O2 Cd1 O4 97.54(8) . 2_656 ?
O2 Cd1 O4 82.46(8) 2_556 2_656 ?
O6 Cd1 O4 90.25(7) 2_556 1_455 ?
O6 Cd1 O4 89.75(7) . 1_455 ?
O2 Cd1 O4 82.46(8) . 1_455 ?
O2 Cd1 O4 97.54(8) 2_556 1_455 ?
O4 Cd1 O4 180.0 2_656 1_455 ?
O5 Cd2 O1 100.05(8) . . ?
O5 Cd2 N2 103.68(7) . . ?
O1 Cd2 N2 87.43(8) . . ?
O5 Cd2 O3 159.73(8) . 1_455 ?
O1 Cd2 O3 91.32(8) . 1_455 ?
N2 Cd2 O3 93.46(8) . 1_455 ?
O5 Cd2 N1 83.76(8) . . ?
O1 Cd2 N1 158.47(8) . . ?
N2 Cd2 N1 71.12(8) . . ?
O3 Cd2 N1 91.81(8) 1_455 . ?
O5 Cd2 O4 106.29(7) . 1_455 ?
O1 Cd2 O4 112.58(8) . 1_455 ?
N2 Cd2 O4 139.84(7) . 1_455 ?
O3 Cd2 O4 53.57(7) 1_455 1_455 ?
N1 Cd2 O4 86.17(7) . 1_455 ?
O5 Cd2 O2 80.85(7) . . ?
O1 Cd2 O2 51.45(7) . . ?
N2 Cd2 O2 138.38(7) . . ?
O3 Cd2 O2 93.56(8) 1_455 . ?
N1 Cd2 O2 149.39(8) . . ?
O4 Cd2 O2 73.13(7) 1_455 . ?

loop_
_geom_bond_atom_site_label_1
_geom_bond_atom_site_label_2
_geom_bond_distance
_geom_bond_site_symmetry_2
_geom_bond_publ_flag
C1 N1 1.322(4) . ?
C1 C2 1.402(5) . ?
C2 C3 1.346(5) . ?
C3 C4 1.401(5) . ?
C4 C12 1.413(4) . ?
C4 C5 1.438(5) . ?
C5 C6 1.330(5) . ?
C6 C7 1.443(5) . ?
C7 C8 1.389(5) . ?
C7 C11 1.418(4) . ?
C8 C9 1.354(5) . ?
C9 C10 1.398(4) . ?
C10 N2 1.321(4) . ?
C11 N2 1.356(3) . ?
C11 C12 1.444(4) . ?
C12 N1 1.352(4) . ?
C21 O2 1.236(3) . ?
C21 O1 1.247(3) . ?
C21 C22 1.511(4) . ?
C22 C25 1.513(5) . ?
C22 C23 1.518(5) . ?
C23 C24 1.524(4) . ?
C24 C27 1.518(4) . ?
C25 C26 1.530(5) . ?
C26 C27 1.513(4) . ?
C27 C28 1.512(4) . ?
C28 O3 1.243(4) . ?
C28 O4 1.269(3) . ?
C41 O5 1.246(3) . ?
C41 O6 1.258(3) . ?
C41 C42 1.533(3) . ?
C42 C43 1.521(4) . ?
C42 C44 1.527(4) 2_666 ?
C43 C44 1.533(3) . ?
C44 C42 1.527(4) 2_666 ?
N1 Cd2 2.377(2) . ?
N2 Cd2 2.331(2) . ?
O1 Cd2 2.327(2) . ?
O2 Cd1 2.279(2) . ?
O2 Cd2 2.605(3) . ?
O3 Cd2 2.338(2) 1_655 ?
O4 Cd1 2.3253(18) 1_655 ?
O4 Cd2 2.487(2) 1_655 ?
O5 Cd2 2.2517(18) . ?
O6 Cd1 2.2397(17) . ?
Cd1 O6 2.2397(18) 2_556 ?
Cd1 O2 2.279(2) 2_556 ?
Cd1 O4 2.3253(18) 2_656 ?
Cd1 O4 2.3253(18) 1_455 ?
Cd2 O3 2.338(2) 1_455 ?
Cd2 O4 2.487(2) 1_455 ?
